data_7026400
loop_
_publ_author_name
'Junold, Konstantin'
'Burschka, Christian'
'Bertermann, R\"udiger'
'Tacke, Reinhold'

_publ_section_title
;
 Novel neutral hexacoordinate silicon(IV) complexes with two bidentate
 monoanionic benzamidinato ligands.
;
_journal_issue 39
_journal_name_full 'Dalton transactions (Cambridge, England : 2003)'
_journal_page_first 9401
_journal_page_last 9413
_journal_paper_doi 10.1039/c0dt00391c
_journal_volume 39
_journal_year 2010
_chemical_formula_moiety 'C26 H38 F2 N4 Si'
_chemical_formula_sum 'C26 H38 F2 N4 Si'
_chemical_formula_weight 472.69
_chemical_name_systematic
;
?
;
_space_group_IT_number 4
_symmetry_cell_setting monoclinic
_symmetry_space_group_name_Hall 'P 2yb'
_symmetry_space_group_name_H-M 'P 1 21 1'
_atom_sites_solution_hydrogens geom
_atom_sites_solution_primary direct
_atom_sites_solution_secondary difmap
_audit_creation_method SHELXL-97
_cell_angle_alpha 90.00
_cell_angle_beta 102.801(4)
_cell_angle_gamma 90.00
_cell_formula_units_Z 2
_cell_length_a 8.1810(7)
_cell_length_b 16.4410(13)
_cell_length_c 9.7818(8)
_cell_measurement_reflns_used 4182
_cell_measurement_temperature 100(2)
_cell_measurement_theta_max 30.56
_cell_measurement_theta_min 2.47
_cell_volume 1282.99(18)
_computing_cell_refinement Bruker-SAINT
_computing_data_collection Bruker-SAINT
_computing_data_reduction Bruker-SAINT
_computing_molecular_graphics Ortep/POvray
_computing_publication_material Bruker-SHELXTL
_computing_structure_refinement 'SHELXL-97 (Sheldrick, 2008)'
_computing_structure_solution 'SHELXS-97 (Sheldrick, 2008)'
_diffrn_ambient_temperature 100(2)
_diffrn_measured_fraction_theta_full 0.986
_diffrn_measured_fraction_theta_max 0.986
_diffrn_measurement_device_type Bruker-Nonius-Kappa_Apex2_CCD
_diffrn_measurement_method omega_and_phi_scans
_diffrn_radiation_monochromator MONTEL_multi_layer_optics
_diffrn_radiation_source rotating_anode
_diffrn_radiation_type MoK\a
_diffrn_radiation_wavelength 0.71073
_diffrn_reflns_av_R_equivalents 0.0743
_diffrn_reflns_av_sigmaI/netI 0.0380
_diffrn_reflns_limit_h_max 11
_diffrn_reflns_limit_h_min -12
_diffrn_reflns_limit_k_max 24
_diffrn_reflns_limit_k_min 0
_diffrn_reflns_limit_l_max 14
_diffrn_reflns_limit_l_min 0
_diffrn_reflns_number 4629
_diffrn_reflns_theta_full 32.27
_diffrn_reflns_theta_max 32.27
_diffrn_reflns_theta_min 2.14
_exptl_absorpt_coefficient_mu 0.127
_exptl_absorpt_correction_T_max .717735
_exptl_absorpt_correction_T_min .601258
_exptl_absorpt_correction_type multi-scan
_exptl_absorpt_process_details Bruker-TWINABS
_exptl_crystal_colour colorless
_exptl_crystal_density_diffrn 1.224
_exptl_crystal_density_method 'not measured'
_exptl_crystal_description prism
_exptl_crystal_F_000 508
_exptl_crystal_size_max .30
_exptl_crystal_size_mid .18
_exptl_crystal_size_min .13
_refine_diff_density_max 0.328
_refine_diff_density_min -0.336
_refine_diff_density_rms 0.051
_refine_ls_abs_structure_details 'Flack H D (1983), Acta Cryst. A39, 876-881'
_refine_ls_abs_structure_Flack 0.15(9)
_refine_ls_extinction_method none
_refine_ls_goodness_of_fit_ref 1.093
_refine_ls_hydrogen_treatment constr
_refine_ls_matrix_type full
_refine_ls_number_parameters 307
_refine_ls_number_reflns 4629
_refine_ls_number_restraints 1
_refine_ls_restrained_S_all 1.092
_refine_ls_R_factor_all 0.0333
_refine_ls_R_factor_gt 0.0318
_refine_ls_shift/su_max 0.000
_refine_ls_shift/su_mean 0.000
_refine_ls_structure_factor_coef Fsqd
_refine_ls_weighting_details 'calc w=1/[\s^2^(Fo^2^)+(0.0422P)^2^+0.1416P] where P=(Fo^2^+2Fc^2^)/3'
_refine_ls_weighting_scheme calc
_refine_ls_wR_factor_gt 0.0817
_refine_ls_wR_factor_ref 0.0826
_reflns_number_gt 4490
_reflns_number_total 4629
_reflns_threshold_expression >2sigma(I)
_cod_data_source_file c0dt00391c.txt
_cod_data_source_block jun10u5
_cod_original_sg_symbol_H-M P21
_cod_database_code 7026400

loop_
_symmetry_equiv_pos_as_xyz
'x, y, z'
'-x, y+1/2, -z'

loop_
_atom_site_label
_atom_site_type_symbol
_atom_site_fract_x
_atom_site_fract_y
_atom_site_fract_z
_atom_site_U_iso_or_equiv
_atom_site_adp_type
_atom_site_occupancy
_atom_site_symmetry_multiplicity
_atom_site_calc_flag
_atom_site_refinement_flags
C1 C 0.69403(17) 0.41096(9) 0.96430(15) 0.0116(2) Uani 1 1 d .
C2 C 0.76766(18) 0.46066(9) 1.08979(16) 0.0121(2) Uani 1 1 d .
C7 C 0.7034(2) 0.53809(10) 1.10434(18) 0.0182(3) Uani 1 1 d .
H7 H 0.6158 0.5592 1.0327 0.022 Uiso 1 1 calc R
C6 C 0.7671(2) 0.58442(10) 1.22306(19) 0.0200(3) Uani 1 1 d .
H6 H 0.7227 0.6370 1.2326 0.024 Uiso 1 1 calc R
C5 C 0.8954(2) 0.55389(10) 1.32760(17) 0.0177(3) Uani 1 1 d .
H5 H 0.9385 0.5854 1.4090 0.021 Uiso 1 1 calc R
C4 C 0.9607(2) 0.47735(11) 1.31336(18) 0.0204(3) Uani 1 1 d .
H4 H 1.0495 0.4569 1.3845 0.024 Uiso 1 1 calc R
C3 C 0.8966(2) 0.43037(10) 1.19527(17) 0.0172(3) Uani 1 1 d .
H3 H 0.9407 0.3776 1.1866 0.021 Uiso 1 1 calc R
C8 C 0.84248(19) 0.47448(9) 0.79823(17) 0.0143(3) Uani 1 1 d .
H8 H 0.9254 0.4908 0.8852 0.017 Uiso 1 1 calc R
C10 C 0.7527(2) 0.55077(10) 0.7303(2) 0.0208(3) Uani 1 1 d .
H10A H 0.6639 0.5351 0.6499 0.031 Uiso 1 1 calc R
H10B H 0.8333 0.5862 0.6987 0.031 Uiso 1 1 calc R
H10C H 0.7035 0.5798 0.7989 0.031 Uiso 1 1 calc R
C9 C 0.9362(2) 0.43252(10) 0.69934(18) 0.0170(3) Uani 1 1 d .
H9A H 0.9809 0.3804 0.7399 0.026 Uiso 1 1 calc R
H9B H 1.0287 0.4672 0.6859 0.026 Uiso 1 1 calc R
H9C H 0.8591 0.4229 0.6087 0.026 Uiso 1 1 calc R
C11 C 0.47960(17) 0.34151(10) 1.06548(15) 0.0129(2) Uani 1 1 d .
H11 H 0.5440 0.3640 1.1566 0.015 Uiso 1 1 calc R
C12 C 0.3155(2) 0.38917(11) 1.02215(19) 0.0195(3) Uani 1 1 d .
H12A H 0.3406 0.4470 1.0140 0.029 Uiso 1 1 calc R
H12B H 0.2489 0.3820 1.0931 0.029 Uiso 1 1 calc R
H12C H 0.2521 0.3690 0.9316 0.029 Uiso 1 1 calc R
C13 C 0.4474(2) 0.25146(10) 1.08596(18) 0.0181(3) Uani 1 1 d .
H13A H 0.3872 0.2280 0.9969 0.027 Uiso 1 1 calc R
H13B H 0.3796 0.2453 1.1563 0.027 Uiso 1 1 calc R
H13C H 0.5545 0.2232 1.1178 0.027 Uiso 1 1 calc R
C14 C 0.67601(17) 0.26656(9) 0.61600(15) 0.0112(2) Uani 1 1 d .
C15 C 0.73752(18) 0.21818(9) 0.50974(16) 0.0117(2) Uani 1 1 d .
C16 C 0.8584(2) 0.24952(10) 0.44348(18) 0.0163(3) Uani 1 1 d .
H16 H 0.9096 0.3005 0.4718 0.020 Uiso 1 1 calc R
C17 C 0.9037(2) 0.20585(10) 0.33565(18) 0.0172(3) Uani 1 1 d .
H17 H 0.9864 0.2269 0.2907 0.021 Uiso 1 1 calc R
C18 C 0.82818(19) 0.13151(10) 0.29366(17) 0.0150(3) Uani 1 1 d .
H18 H 0.8580 0.1024 0.2189 0.018 Uiso 1 1 calc R
C19 C 0.7098(2) 0.09963(10) 0.36017(18) 0.0171(3) Uani 1 1 d .
H19 H 0.6594 0.0485 0.3320 0.020 Uiso 1 1 calc R
C20 C 0.66499(19) 0.14298(9) 0.46864(17) 0.0157(3) Uani 1 1 d .
H20 H 0.5843 0.1210 0.5149 0.019 Uiso 1 1 calc R
C21 C 0.47154(17) 0.34616(10) 0.44457(15) 0.0122(2) Uani 1 1 d .
H21 H 0.5261 0.3184 0.3754 0.015 Uiso 1 1 calc R
C22 C 0.2952(2) 0.31138(11) 0.42818(18) 0.0199(3) Uani 1 1 d .
H22A H 0.3018 0.2522 0.4404 0.030 Uiso 1 1 calc R
H22B H 0.2286 0.3243 0.3345 0.030 Uiso 1 1 calc R
H22C H 0.2419 0.3353 0.4991 0.030 Uiso 1 1 calc R
C23 C 0.4666(2) 0.43746(10) 0.41359(18) 0.0182(3) Uani 1 1 d .
H23A H 0.4204 0.4663 0.4842 0.027 Uiso 1 1 calc R
H23B H 0.3957 0.4475 0.3204 0.027 Uiso 1 1 calc R
H23C H 0.5804 0.4570 0.4164 0.027 Uiso 1 1 calc R
C24 C 0.8238(2) 0.19498(9) 0.82721(17) 0.0151(3) Uani 1 1 d .
H24 H 0.8950 0.1754 0.7629 0.018 Uiso 1 1 calc R
C25 C 0.7298(3) 0.12244(11) 0.8691(2) 0.0256(4) Uani 1 1 d .
H25A H 0.6605 0.1405 0.9331 0.038 Uiso 1 1 calc R
H25B H 0.8105 0.0817 0.9159 0.038 Uiso 1 1 calc R
H25C H 0.6581 0.0985 0.7851 0.038 Uiso 1 1 calc R
C26 C 0.9379(2) 0.23273(11) 0.95606(19) 0.0219(3) Uani 1 1 d .
H26A H 0.9967 0.2795 0.9275 0.033 Uiso 1 1 calc R
H26B H 1.0200 0.1923 1.0018 0.033 Uiso 1 1 calc R
H26C H 0.8705 0.2506 1.0217 0.033 Uiso 1 1 calc R
F1 F 0.39370(12) 0.27087(6) 0.75523(10) 0.01430(18) Uani 1 1 d .
F2 F 0.40437(12) 0.41566(6) 0.72907(10) 0.01422(18) Uani 1 1 d .
N2 N 0.72140(16) 0.41853(8) 0.83708(14) 0.0127(2) Uani 1 1 d .
N1 N 0.58158(15) 0.35143(7) 0.96045(13) 0.0112(2) Uani 1 1 d .
N3 N 0.57162(15) 0.32978(7) 0.58486(13) 0.0111(2) Uani 1 1 d .
N4 N 0.70638(16) 0.25543(8) 0.75283(14) 0.0122(2) Uani 1 1 d .
Si Si 0.54080(4) 0.34034(2) 0.76649(4) 0.00986(8) Uani 1 1 d .

loop_
_atom_site_aniso_label
_atom_site_aniso_U_11
_atom_site_aniso_U_22
_atom_site_aniso_U_33
_atom_site_aniso_U_23
_atom_site_aniso_U_13
_atom_site_aniso_U_12
C1 0.0124(5) 0.0097(5) 0.0125(6) -0.0013(5) 0.0027(5) 0.0009(4)
C2 0.0139(5) 0.0108(6) 0.0118(6) -0.0023(5) 0.0033(5) -0.0013(4)
C7 0.0203(6) 0.0149(6) 0.0175(7) -0.0028(6) 0.0001(6) 0.0038(5)
C6 0.0264(8) 0.0140(7) 0.0190(7) -0.0046(6) 0.0036(6) 0.0009(6)
C5 0.0213(7) 0.0166(6) 0.0149(7) -0.0050(6) 0.0036(6) -0.0050(5)
C4 0.0214(7) 0.0205(7) 0.0164(7) -0.0031(6) -0.0021(6) 0.0018(6)
C3 0.0202(7) 0.0144(7) 0.0155(7) -0.0015(5) 0.0009(5) 0.0030(5)
C8 0.0147(6) 0.0124(6) 0.0162(7) -0.0015(5) 0.0044(5) -0.0030(5)
C10 0.0215(7) 0.0133(7) 0.0288(9) 0.0028(6) 0.0083(6) -0.0016(6)
C9 0.0161(6) 0.0172(7) 0.0197(7) -0.0012(6) 0.0079(5) -0.0033(5)
C11 0.0155(5) 0.0128(5) 0.0112(5) -0.0006(5) 0.0051(5) -0.0023(5)
C12 0.0169(6) 0.0229(7) 0.0204(7) 0.0000(6) 0.0078(6) 0.0029(6)
C13 0.0239(7) 0.0152(6) 0.0168(7) 0.0005(5) 0.0080(6) -0.0037(6)
C14 0.0116(5) 0.0095(5) 0.0127(6) -0.0012(5) 0.0031(5) -0.0011(4)
C15 0.0124(5) 0.0107(6) 0.0121(6) -0.0009(5) 0.0028(5) 0.0003(4)
C16 0.0179(6) 0.0145(6) 0.0177(7) -0.0034(5) 0.0066(5) -0.0040(5)
C17 0.0175(6) 0.0174(6) 0.0183(7) -0.0011(6) 0.0076(6) -0.0003(5)
C18 0.0160(6) 0.0152(6) 0.0137(6) -0.0021(5) 0.0031(5) 0.0039(5)
C19 0.0221(7) 0.0127(6) 0.0172(7) -0.0039(5) 0.0063(6) -0.0013(5)
C20 0.0192(6) 0.0121(6) 0.0176(7) -0.0018(5) 0.0078(6) -0.0026(5)
C21 0.0148(5) 0.0129(6) 0.0088(5) 0.0001(5) 0.0022(5) 0.0013(5)
C22 0.0158(6) 0.0242(7) 0.0172(7) 0.0030(6) -0.0016(5) -0.0039(6)
C23 0.0257(7) 0.0135(6) 0.0147(7) 0.0033(5) 0.0030(6) 0.0004(5)
C24 0.0176(6) 0.0132(6) 0.0144(7) 0.0021(5) 0.0030(5) 0.0038(5)
C25 0.0342(9) 0.0142(7) 0.0247(8) 0.0051(6) -0.0013(7) -0.0033(6)
C26 0.0205(7) 0.0212(7) 0.0199(7) 0.0044(6) -0.0041(6) -0.0012(6)
F1 0.0150(4) 0.0143(4) 0.0138(4) -0.0010(3) 0.0036(3) -0.0044(3)
F2 0.0156(4) 0.0129(4) 0.0142(4) 0.0009(3) 0.0035(3) 0.0041(3)
N2 0.0149(5) 0.0114(5) 0.0122(5) -0.0014(4) 0.0043(4) -0.0032(4)
N1 0.0131(5) 0.0108(5) 0.0102(5) -0.0010(4) 0.0036(4) -0.0011(4)
N3 0.0136(5) 0.0092(5) 0.0102(5) -0.0006(4) 0.0020(4) 0.0009(4)
N4 0.0146(5) 0.0109(5) 0.0109(5) -0.0005(4) 0.0025(4) 0.0008(4)
Si 0.01128(14) 0.00892(14) 0.00953(15) -0.00022(13) 0.00260(13) -0.00051(13)

loop_
_atom_type_symbol
_atom_type_description
_atom_type_scat_dispersion_real
_atom_type_scat_dispersion_imag
_atom_type_scat_source
C C 0.0033 0.0016 'International Tables Vol C Tables 4.2.6.8 and 6.1.1.4'
H H 0.0000 0.0000 'International Tables Vol C Tables 4.2.6.8 and 6.1.1.4'
N N 0.0061 0.0033 'International Tables Vol C Tables 4.2.6.8 and 6.1.1.4'
F F 0.0171 0.0103 'International Tables Vol C Tables 4.2.6.8 and 6.1.1.4'
Si Si 0.0817 0.0704 'International Tables Vol C Tables 4.2.6.8 and 6.1.1.4'

loop_
_geom_angle_atom_site_label_1
_geom_angle_atom_site_label_2
_geom_angle_atom_site_label_3
_geom_angle
N2 C1 N1 107.58(13)
N2 C1 C2 127.23(13)
N1 C1 C2 125.15(13)
N2 C1 Si 56.21(8)
N1 C1 Si 51.77(7)
C2 C1 Si 171.99(11)
C3 C2 C7 119.37(14)
C3 C2 C1 121.10(13)
C7 C2 C1 119.50(13)
C6 C7 C2 120.33(15)
C5 C6 C7 119.98(15)
C4 C5 C6 120.00(15)
C5 C4 C3 120.30(15)
C4 C3 C2 120.01(15)
N2 C8 C9 110.16(13)
N2 C8 C10 109.95(13)
C9 C8 C10 110.85(14)
N1 C11 C13 109.95(13)
N1 C11 C12 110.40(13)
C13 C11 C12 111.52(13)
N4 C14 N3 107.83(13)
N4 C14 C15 128.33(13)
N3 C14 C15 123.80(13)
N4 C14 Si 56.49(8)
N3 C14 Si 51.62(7)
C15 C14 Si 172.15(10)
C20 C15 C16 119.63(14)
C20 C15 C14 119.34(13)
C16 C15 C14 120.87(13)
C17 C16 C15 119.76(15)
C18 C17 C16 120.12(16)
C19 C18 C17 120.38(15)
C18 C19 C20 119.60(15)
C15 C20 C19 120.48(15)
N3 C21 C22 110.48(12)
N3 C21 C23 110.62(12)
C22 C21 C23 111.31(13)
N4 C24 C25 110.56(13)
N4 C24 C26 110.47(13)
C25 C24 C26 110.47(15)
C1 N2 C8 124.84(13)
C1 N2 Si 89.90(9)
C8 N2 Si 145.10(11)
C1 N1 C11 123.71(12)
C1 N1 Si 93.85(9)
C11 N1 Si 134.49(9)
C14 N3 C21 123.70(12)
C14 N3 Si 94.02(9)
C21 N3 Si 135.71(10)
C14 N4 C24 123.74(13)
C14 N4 Si 89.59(9)
C24 N4 Si 146.64(11)
F1 Si F2 93.28(5)
F1 Si N3 97.09(5)
F2 Si N3 94.95(5)
F1 Si N1 95.71(5)
F2 Si N1 96.44(6)
N3 Si N1 162.32(5)
F1 Si N2 163.70(6)
F2 Si N2 90.34(6)
N3 Si N2 98.43(6)
N1 Si N2 68.08(6)
F1 Si N4 90.41(6)
F2 Si N4 163.04(6)
N3 Si N4 68.15(5)
N1 Si N4 99.66(6)
N2 Si N4 90.73(5)
F1 Si C14 92.20(5)
F2 Si C14 129.27(5)
N3 Si C14 34.36(5)
N1 Si C14 133.03(5)
N2 Si C14 97.79(5)
N4 Si C14 33.93(5)
F1 Si C1 130.03(6)
F2 Si C1 91.31(5)
N3 Si C1 132.01(6)
N1 Si C1 34.38(5)
N2 Si C1 33.89(5)
N4 Si C1 98.95(5)
C14 Si C1 121.70(5)

loop_
_geom_bond_atom_site_label_1
_geom_bond_atom_site_label_2
_geom_bond_distance
C1 N2 1.318(2)
C1 N1 1.3380(18)
C1 C2 1.487(2)
C1 Si 2.3640(15)
C2 C3 1.394(2)
C2 C7 1.396(2)
C7 C6 1.390(2)
C6 C5 1.387(2)
C5 C4 1.386(2)
C4 C3 1.392(2)
C8 N2 1.462(2)
C8 C9 1.526(2)
C8 C10 1.529(2)
C11 N1 1.4690(18)
C11 C13 1.525(2)
C11 C12 1.531(2)
C14 N4 1.3189(19)
C14 N3 1.3369(18)
C14 C15 1.482(2)
C14 Si 2.3630(15)
C15 C20 1.392(2)
C15 C16 1.396(2)
C16 C17 1.392(2)
C17 C18 1.390(2)
C18 C19 1.384(2)
C19 C20 1.393(2)
C21 N3 1.4588(18)
C21 C22 1.527(2)
C21 C23 1.530(2)
C24 N4 1.4597(19)
C24 C25 1.523(2)
C24 C26 1.524(2)
F1 Si 1.6451(10)
F2 Si 1.6529(10)
N2 Si 1.9647(13)
N1 Si 1.8611(13)
N3 Si 1.8571(14)
N4 Si 1.9703(13)

loop_
_geom_torsion_atom_site_label_1
_geom_torsion_atom_site_label_2
_geom_torsion_atom_site_label_3
_geom_torsion_atom_site_label_4
_geom_torsion
N2 C1 C2 C3 -103.67(19)
N1 C1 C2 C3 78.9(2)
Si C1 C2 C3 143.5(7)
N2 C1 C2 C7 78.2(2)
N1 C1 C2 C7 -99.24(19)
Si C1 C2 C7 -34.6(9)
C3 C2 C7 C6 -0.2(3)
C1 C2 C7 C6 177.95(16)
C2 C7 C6 C5 0.2(3)
C7 C6 C5 C4 0.3(3)
C6 C5 C4 C3 -0.8(3)
C5 C4 C3 C2 0.9(3)
C7 C2 C3 C4 -0.3(2)
C1 C2 C3 C4 -178.44(16)
N4 C14 C15 C20 76.3(2)
N3 C14 C15 C20 -101.34(18)
Si C14 C15 C20 -49.2(8)
N4 C14 C15 C16 -108.24(19)
N3 C14 C15 C16 74.08(19)
Si C14 C15 C16 126.2(7)
C20 C15 C16 C17 0.9(2)
C14 C15 C16 C17 -174.53(15)
C15 C16 C17 C18 0.3(2)
C16 C17 C18 C19 -1.2(2)
C17 C18 C19 C20 0.8(2)
C16 C15 C20 C19 -1.3(2)
C14 C15 C20 C19 174.21(14)
C18 C19 C20 C15 0.4(2)
N1 C1 N2 C8 -176.94(13)
C2 C1 N2 C8 5.2(2)
Si C1 N2 C8 176.34(17)
N1 C1 N2 Si 6.72(12)
C2 C1 N2 Si -171.11(13)
C9 C8 N2 C1 138.07(16)
C10 C8 N2 C1 -99.48(18)
C9 C8 N2 Si -48.3(2)
C10 C8 N2 Si 74.1(2)
N2 C1 N1 C11 -159.89(13)
C2 C1 N1 C11 18.0(2)
Si C1 N1 C11 -152.78(15)
N2 C1 N1 Si -7.11(12)
C2 C1 N1 Si 170.77(12)
C13 C11 N1 C1 -146.90(14)
C12 C11 N1 C1 89.64(16)
C13 C11 N1 Si 72.88(17)
C12 C11 N1 Si -50.6(2)
N4 C14 N3 C21 -161.41(13)
C15 C14 N3 C21 16.7(2)
Si C14 N3 C21 -155.42(15)
N4 C14 N3 Si -5.99(12)
C15 C14 N3 Si 172.10(12)
C22 C21 N3 C14 95.87(17)
C23 C21 N3 C14 -140.42(14)
C22 C21 N3 Si -47.7(2)
C23 C21 N3 Si 76.04(17)
N3 C14 N4 C24 -175.93(13)
C15 C14 N4 C24 6.1(2)
Si C14 N4 C24 178.44(16)
N3 C14 N4 Si 5.63(11)
C15 C14 N4 Si -172.34(14)
C25 C24 N4 C14 -104.39(18)
C26 C24 N4 C14 133.02(16)
C25 C24 N4 Si 72.8(2)
C26 C24 N4 Si -49.8(2)
C14 N3 Si F1 -83.49(9)
C21 N3 Si F1 66.81(15)
C14 N3 Si F2 -177.43(9)
C21 N3 Si F2 -27.13(15)
C14 N3 Si N1 52.6(2)
C21 N3 Si N1 -157.11(18)
C14 N3 Si N2 91.49(9)
C21 N3 Si N2 -118.21(14)
C14 N3 Si N4 4.11(8)
C21 N3 Si N4 154.40(15)
C21 N3 Si C14 150.30(19)
C14 N3 Si C1 86.31(10)
C21 N3 Si C1 -123.39(14)
C1 N1 Si F1 -176.84(9)
C11 N1 Si F1 -29.08(15)
C1 N1 Si F2 -82.88(9)
C11 N1 Si F2 64.89(15)
C1 N1 Si N3 46.9(2)
C11 N1 Si N3 -165.30(17)
C1 N1 Si N2 4.89(9)
C11 N1 Si N2 152.66(16)
C1 N1 Si N4 91.76(9)
C11 N1 Si N4 -120.48(15)
C1 N1 Si C14 84.76(10)
C11 N1 Si C14 -127.48(14)
C11 N1 Si C1 147.76(19)
C1 N2 Si F1 -11.1(3)
C8 N2 Si F1 174.12(17)
C1 N2 Si F2 91.85(10)
C8 N2 Si F2 -82.91(19)
C1 N2 Si N3 -173.09(9)
C8 N2 Si N3 12.15(19)
C1 N2 Si N1 -4.96(9)
C8 N2 Si N1 -179.7(2)
C1 N2 Si N4 -105.08(10)
C8 N2 Si N4 80.16(19)
C1 N2 Si C14 -138.38(9)
C8 N2 Si C14 46.86(19)
C8 N2 Si C1 -174.8(2)
C14 N4 Si F1 93.32(9)
C24 N4 Si F1 -84.32(19)
C14 N4 Si F2 -9.4(2)
C24 N4 Si F2 172.97(17)
C14 N4 Si N3 -4.15(8)
C24 N4 Si N3 178.2(2)
C14 N4 Si N1 -170.82(9)
C24 N4 Si N1 11.54(19)
C14 N4 Si N2 -102.94(9)
C24 N4 Si N2 79.42(19)
C24 N4 Si C14 -177.6(2)
C14 N4 Si C1 -135.97(9)
C24 N4 Si C1 46.39(19)
N4 C14 Si F1 -87.48(9)
N3 C14 Si F1 99.36(9)
C15 C14 Si F1 42.6(8)
N4 C14 Si F2 176.48(9)
N3 C14 Si F2 3.31(11)
C15 C14 Si F2 -53.4(8)
N4 C14 Si N3 173.16(14)
C15 C14 Si N3 -56.8(8)
N4 C14 Si N1 12.43(12)
N3 C14 Si N1 -160.73(9)
C15 C14 Si N1 142.5(8)
N4 C14 Si N2 79.61(10)
N3 C14 Si N2 -93.56(9)
C15 C14 Si N2 -150.3(8)
N3 C14 Si N4 -173.16(14)
C15 C14 Si N4 130.1(8)
N4 C14 Si C1 53.80(11)
N3 C14 Si C1 -119.36(9)
C15 C14 Si C1 -176.1(8)
N2 C1 Si F1 175.94(9)
N1 C1 Si F1 4.10(11)
C2 C1 Si F1 -66.1(8)
N2 C1 Si F2 -88.66(10)
N1 C1 Si F2 99.50(9)
C2 C1 Si F2 29.3(8)
N2 C1 Si N3 9.21(12)
N1 C1 Si N3 -162.63(9)
C2 C1 Si N3 127.2(8)
N2 C1 Si N1 171.84(14)
C2 C1 Si N1 -70.2(8)
N1 C1 Si N2 -171.84(14)
C2 C1 Si N2 118.0(8)
N2 C1 Si N4 77.79(10)
N1 C1 Si N4 -94.05(9)
C2 C1 Si N4 -164.2(8)
N2 C1 Si C14 50.66(11)
N1 C1 Si C14 -121.18(9)
C2 C1 Si C14 168.6(8)
